data_7159797
loop_
_publ_author_name
'Fujita, Ryohei'
'Ooka, Kaito'
'Wasada, Hiroaki'
'Ichikawa, Yoshiyasu'
'Hosokawa, Seijiro'

_publ_section_title
;
 First synthesis of (&#xb1;)-halichonadins A-D.
;
_journal_issue 9
_journal_name_full 'Organic &amp; biomolecular chemistry'
_journal_page_first 1901
_journal_page_last 1906
_journal_paper_doi 10.1039/d4ob00088a
_journal_volume 22
_journal_year 2024
_chemical_formula_moiety 'C16 H25 N'
_chemical_formula_sum 'C16 H25 N'
_chemical_formula_weight 231.37
_chemical_melting_point 406.5(5)
_chemical_name_systematic 'halichonadin C'
_space_group_crystal_system monoclinic
_space_group_IT_number 14
_space_group_name_Hall '-P 2ybc'
_space_group_name_H-M_alt 'P 1 21/c 1'
_atom_sites_solution_hydrogens geom
_atom_sites_solution_primary dual
_audit_creation_date 2023-07-20
_audit_creation_method
;
Olex2 1.5-ac5-024
(compiled 2022.04.12 svn.rca3783a0 for Rigaku Oxford Diffraction, GUI svn.r6498)
;
_audit_update_record
;
2023-11-25 deposited with the CCDC.	2024-02-01 downloaded from the CCDC.
;
_cell_angle_alpha 90
_cell_angle_beta 100.166(2)
_cell_angle_gamma 90
_cell_formula_units_Z 4
_cell_length_a 9.5724(2)
_cell_length_b 19.8160(4)
_cell_length_c 7.59510(10)
_cell_measurement_reflns_used 5010
_cell_measurement_temperature 100.00(10)
_cell_measurement_theta_max 74.0330
_cell_measurement_theta_min 4.4710
_cell_volume 1418.07(5)
_computing_cell_refinement 'CrysAlisPro 1.171.42.72a (Rigaku OD, 2022)'
_computing_data_collection 'CrysAlisPro 1.171.42.72a (Rigaku OD, 2022)'
_computing_data_reduction 'CrysAlisPro 1.171.42.72a (Rigaku OD, 2022)'
_computing_molecular_graphics 'Olex2 1.5-ac5-024 (Dolomanov et al., 2009)'
_computing_publication_material 'Olex2 1.5-ac5-024 (Dolomanov et al., 2009)'
_computing_structure_refinement 'SHELXL 2018/3 (Sheldrick, 2015)'
_computing_structure_solution 'SHELXT 2018/2 (Sheldrick, 2018)'
_diffrn_ambient_environment N~2~
_diffrn_ambient_temperature 100
_diffrn_detector 'Hybrid Pixel Array Detector'
_diffrn_detector_area_resol_mean 10.0000
_diffrn_detector_type HyPix
_diffrn_measured_fraction_theta_full 0.999
_diffrn_measured_fraction_theta_max 0.946
_diffrn_measurement_details
;
List of Runs (angles in degrees, time in seconds):

  # Type    Start    End  Width  t~exp~   \w     \q     \k     \f   Frames
#--------------------------------------------------------------------------
  1  \w    -51.00 -22.00   0.50    0.21    --  -96.00  45.00 120.00   58
  2  \w    -50.00 -23.00   0.50    0.21    --  -96.00  45.00   0.00   54
  3  \w    -63.00 -30.00   0.50    0.21    --  -96.00  61.00 -30.00   66
  4  \w    -50.00 -21.00   0.50    0.21    --  -96.00  45.00 -60.00   58
  5  \w    -49.00 -22.00   0.50    0.21    --  -96.00  45.00 -90.00   54
  6  \w    -49.00 -24.00   0.50    0.21    --  -96.00  45.00-180.00   50
  7  \w    -47.00 -21.00   0.50    0.21    --  -96.00  45.00  30.00   52
  8  \w    -49.00 -23.00   0.50    0.21    --  -96.00  45.00  90.00   52
  9  \w    -70.00 -45.00   0.50    0.05    --  -42.99 117.00 160.00   50
 10  \w    -69.00 -32.00   0.50    0.21    --  -96.00 164.00 -50.00   74
 11  \w    -97.00 -72.00   0.50    0.05    --  -42.99 164.00 -50.00   50
 12  \w   -148.00-122.00   0.50    0.21    --  -96.00-117.00  73.00   52
 13  \w   -114.00 -83.00   0.50    0.05    --  -42.99-164.00 -75.00   62
 14  \w    -77.00 -48.00   0.50    0.05    --  -42.99-164.00 -75.00   58
 15  \w   -116.00 -22.00   0.50    0.05    --  -42.99 -57.00 -30.00  188
 16  \w    127.00 178.00   0.50    0.21    --  108.01  30.00 -30.00  102
 17  \w     88.00 113.00   0.50    0.21    --  108.01 164.00 -50.00   50
 18  \w     84.00 114.00   0.50    0.21    --  108.01  30.00 -30.00   60
 19  \w     38.00  68.00   0.50    0.21    --  108.01 -61.00-150.00   60
 20  \w     45.00  70.00   0.50    0.21    --  108.01 -61.00-120.00   50
 21  \w    -33.00  32.00   0.50    0.05    --   42.99 -19.00 120.00  130
 22  \w     71.00  99.00   0.50    0.21    --  108.01 -77.00  90.00   56
 23  \w     42.00  68.00   0.50    0.21    --  108.01 -77.00  90.00   52
 24  \w     34.00  60.00   0.50    0.21    --  108.01 -61.00  90.00   52
 25  \w     50.00  76.00   0.50    0.21    --  108.01 -95.00  90.00   52
 26  \w     37.00 106.00   0.50    0.21    --  108.01-117.00  73.00  138
 27  \w     59.00  84.00   0.50    0.05    --   42.99-117.00  73.00   50
 28  \w     81.00 106.00   0.50    0.21    --  108.01 -95.00  90.00   50
 29  \w     63.00 109.00   0.50    0.05    --   42.99-164.00 -75.00   92
 30  \w     96.00 133.00   0.50    0.21    --  108.01-164.00 -75.00   74
 31  \w     54.00  87.00   0.50    0.21    --  108.01-164.00 -75.00   66
;
_diffrn_measurement_device 'four-circle diffractometer'
_diffrn_measurement_device_type 'XtaLAB Synergy, Dualflex, HyPix'
_diffrn_measurement_method '\w scans'
_diffrn_orient_matrix_type 'CrysAlisPro convention (1999,Acta A55,543-557)'
_diffrn_orient_matrix_UB_11 -0.1346032000
_diffrn_orient_matrix_UB_12 0.0347068000
_diffrn_orient_matrix_UB_13 -0.1013232000
_diffrn_orient_matrix_UB_21 -0.0770484000
_diffrn_orient_matrix_UB_22 -0.0685802000
_diffrn_orient_matrix_UB_23 -0.0210609000
_diffrn_orient_matrix_UB_31 -0.0520283000
_diffrn_orient_matrix_UB_32 0.0115686000
_diffrn_orient_matrix_UB_33 0.1781803000
_diffrn_radiation_monochromator mirror
_diffrn_radiation_probe x-ray
_diffrn_radiation_type 'Cu K\a'
_diffrn_radiation_wavelength 1.54184
_diffrn_reflns_av_R_equivalents 0.0363
_diffrn_reflns_av_unetI/netI 0.0380
_diffrn_reflns_Laue_measured_fraction_full 0.999
_diffrn_reflns_Laue_measured_fraction_max 0.946
_diffrn_reflns_limit_h_max 11
_diffrn_reflns_limit_h_min -11
_diffrn_reflns_limit_k_max 23
_diffrn_reflns_limit_k_min -24
_diffrn_reflns_limit_l_max 9
_diffrn_reflns_limit_l_min -6
_diffrn_reflns_number 9021
_diffrn_reflns_point_group_measured_fraction_full 0.999
_diffrn_reflns_point_group_measured_fraction_max 0.946
_diffrn_reflns_theta_full 67.684
_diffrn_reflns_theta_max 75.070
_diffrn_reflns_theta_min 4.463
_diffrn_source 'micro-focus sealed X-ray tube'
_diffrn_source_type 'PhotonJet (Cu) X-ray Source'
_exptl_absorpt_coefficient_mu 0.459
_exptl_absorpt_correction_T_max 1.000
_exptl_absorpt_correction_T_min 0.312
_exptl_absorpt_correction_type gaussian
_exptl_absorpt_process_details
;
CrysAlisPro 1.171.42.72a (Rigaku Oxford Diffraction, 2022)
Numerical absorption correction based on gaussian integration over
a multifaceted crystal model
Empirical absorption correction using spherical harmonics,
implemented in SCALE3 ABSPACK scaling algorithm.
;
_exptl_crystal_colour colourless
_exptl_crystal_colour_primary colourless
_exptl_crystal_density_diffrn 1.084
_exptl_crystal_description block
_exptl_crystal_F_000 512
_exptl_crystal_recrystallization_method 'Re-crystallisation from solvent: n-hexane-dichloromethane'
_exptl_crystal_size_max 0.35
_exptl_crystal_size_mid 0.28
_exptl_crystal_size_min 0.08
_refine_diff_density_max 0.209
_refine_diff_density_min -0.224
_refine_diff_density_rms 0.040
_refine_ls_extinction_method none
_refine_ls_goodness_of_fit_ref 1.064
_refine_ls_hydrogen_treatment constr
_refine_ls_matrix_type full
_refine_ls_number_parameters 157
_refine_ls_number_reflns 2768
_refine_ls_number_restraints 0
_refine_ls_restrained_S_all 1.064
_refine_ls_R_factor_all 0.0481
_refine_ls_R_factor_gt 0.0429
_refine_ls_shift/su_max 0.000
_refine_ls_shift/su_mean 0.000
_refine_ls_structure_factor_coef Fsqd
_refine_ls_weighting_details 'w=1/[\s^2^(Fo^2^)+(0.0514P)^2^+0.3504P] where P=(Fo^2^+2Fc^2^)/3'
_refine_ls_weighting_scheme calc
_refine_ls_wR_factor_gt 0.1137
_refine_ls_wR_factor_ref 0.1179
_reflns_Friedel_coverage 0.000
_reflns_number_gt 2441
_reflns_number_total 2768
_reflns_threshold_expression 'I > 2\s(I)'
_cod_data_source_file d4ob00088a2.cif
_cod_data_source_block exp_329_auto
_cod_depositor_comments
;
The following automatic conversions were performed:

data item '_chemical_melting_point' value '406-407' was changed to
'406.5(5)' -- the average value was taken and precision was
estimated.

Automatic conversion script
Id: cif_fix_values 8170 2020-07-09 18:12:32Z antanas 

 Adding full bibliography for 7159796--7159798.cif.
;
_cod_original_sg_symbol_H-M P21/c
_cod_database_code 7159797
_shelx_shelxl_version_number 2018/3
_chemical_oxdiff_formula C16H25N
_shelx_space_group_comment
;
The symmetry employed for this shelxl refinement is uniquely defined
by the following loop, which should always be used as a source of
symmetry information in preference to the above space-group names.
They are only intended as comments.
;
_shelx_estimated_absorpt_t_max 0.964
_shelx_estimated_absorpt_t_min 0.856
_olex2_refinement_description
;
1. Fixed Uiso
 At 1.2 times of:
  All C(H) groups, All C(H,H) groups
 At 1.5 times of:
  All C(H,H,H) groups
2.a Ternary CH refined with riding coordinates:
 C002(H002), C003(H003), C004(H004), C007(H007)
2.b Secondary CH2 refined with riding coordinates:
 C008(H00A,H00B), C00B(H00I,H00J), C00D(H00M,H00N), C00E(H00O,H00P), C00F(H00Q,
 H00R)
2.c X=CH2 refined with riding coordinates:
 C00C(H00K,H00L)
2.d Idealised Me refined as rotating group:
 C009(H00C,H00D,H00E), C00A(H00F,H00G,H00H), C00G(H00S,H00T,H00U)
;
_olex2_submission_special_instructions 'No special instructions were received'
_oxdiff_exptl_absorpt_empirical_details
;
Empirical correction (ABSPACK) includes:
- Absorption correction using spherical harmonics
- Frame scaling
;
_oxdiff_exptl_absorpt_empirical_full_max 1.298
_oxdiff_exptl_absorpt_empirical_full_min 0.738

loop_
_space_group_symop_operation_xyz
'x, y, z'
'-x, y+1/2, -z+1/2'
'-x, -y, -z'
'x, -y-1/2, z-1/2'

loop_
_atom_site_label
_atom_site_type_symbol
_atom_site_fract_x
_atom_site_fract_y
_atom_site_fract_z
_atom_site_U_iso_or_equiv
_atom_site_adp_type
_atom_site_occupancy
_atom_site_site_symmetry_order
_atom_site_calc_flag
_atom_site_refinement_flags_posn
_atom_site_refinement_flags_adp
_atom_site_refinement_flags_occupancy
_atom_site_disorder_assembly
_atom_site_disorder_group
N001 N 0.48142(11) 0.61354(6) 0.51018(13) 0.0319(3) Uani 1 1 d . . . . .
C002 C 0.39912(11) 0.61256(6) 0.65245(14) 0.0207(2) Uani 1 1 d . . . . .
H002 H 0.398909 0.565654 0.700965 0.025 Uiso 1 1 calc R U . . .
C003 C 0.46920(12) 0.66020(6) 0.80299(14) 0.0233(3) Uani 1 1 d . . . . .
H003 H 0.464346 0.706680 0.750973 0.028 Uiso 1 1 calc R U . . .
C004 C 0.24589(12) 0.63340(5) 0.57647(14) 0.0216(3) Uani 1 1 d . . . . .
H004 H 0.251029 0.680870 0.533356 0.026 Uiso 1 1 calc R U . . .
C005 C 0.15237(12) 0.63566(6) 0.72457(15) 0.0252(3) Uani 1 1 d . . . . .
C006 C 0.17098(12) 0.59320(6) 0.41759(14) 0.0246(3) Uani 1 1 d . . . . .
C007 C 0.62737(12) 0.64478(6) 0.86972(15) 0.0262(3) Uani 1 1 d . . . . .
H007 H 0.674939 0.644748 0.762603 0.031 Uiso 1 1 calc R U . . .
C008 C 0.37884(13) 0.66094(7) 0.95016(16) 0.0294(3) Uani 1 1 d . . . . .
H00A H 0.379449 0.615470 1.004321 0.035 Uiso 1 1 calc R U . . .
H00B H 0.420322 0.693002 1.045078 0.035 Uiso 1 1 calc R U . . .
C009 C 0.13039(14) 0.56514(7) 0.79684(17) 0.0312(3) Uani 1 1 d . . . . .
H00C H 0.090349 0.535402 0.697602 0.047 Uiso 1 1 calc R U . . .
H00D H 0.064982 0.567800 0.882384 0.047 Uiso 1 1 calc R U . . .
H00E H 0.221738 0.547043 0.856858 0.047 Uiso 1 1 calc R U . . .
C00A C 0.65433(13) 0.57602(6) 0.95875(16) 0.0304(3) Uani 1 1 d . . . . .
H00F H 0.614519 0.575206 1.069080 0.046 Uiso 1 1 calc R U . . .
H00G H 0.756747 0.567680 0.987228 0.046 Uiso 1 1 calc R U . . .
H00H H 0.609062 0.540907 0.877227 0.046 Uiso 1 1 calc R U . . .
C00B C 0.03032(13) 0.62367(6) 0.33514(17) 0.0310(3) Uani 1 1 d . . . . .
H00I H -0.015874 0.594928 0.234972 0.037 Uiso 1 1 calc R U . . .
H00J H 0.046043 0.668849 0.286506 0.037 Uiso 1 1 calc R U . . .
C00C C 0.21648(13) 0.53551(7) 0.36081(16) 0.0322(3) Uani 1 1 d . . . . .
H00K H 0.159936 0.511863 0.265049 0.039 Uiso 1 1 calc R U . . .
H00L H 0.305717 0.517704 0.415787 0.039 Uiso 1 1 calc R U . . .
C00D C -0.06662(13) 0.63001(7) 0.47374(18) 0.0330(3) Uani 1 1 d . . . . .
H00M H -0.095271 0.584471 0.507475 0.040 Uiso 1 1 calc R U . . .
H00N H -0.153509 0.655066 0.421250 0.040 Uiso 1 1 calc R U . . .
C00E C 0.22603(14) 0.68157(7) 0.87575(18) 0.0349(3) Uani 1 1 d . . . . .
H00O H 0.225814 0.728415 0.830377 0.042 Uiso 1 1 calc R U . . .
H00P H 0.170696 0.681071 0.974238 0.042 Uiso 1 1 calc R U . . .
C00F C 0.00863(14) 0.66692(7) 0.64049(19) 0.0347(3) Uani 1 1 d . . . . .
H00Q H -0.054231 0.667096 0.730945 0.042 Uiso 1 1 calc R U . . .
H00R H 0.024237 0.714425 0.608550 0.042 Uiso 1 1 calc R U . . .
C00G C 0.69773(14) 0.70011(7) 0.99545(18) 0.0361(3) Uani 1 1 d . . . . .
H00S H 0.675566 0.744330 0.939724 0.054 Uiso 1 1 calc R U . . .
H00T H 0.800782 0.693397 1.018651 0.054 Uiso 1 1 calc R U . . .
H00U H 0.661927 0.698033 1.108503 0.054 Uiso 1 1 calc R U . . .
C00H C 0.54728(16) 0.61547(11) 0.39700(19) 0.0574(5) Uani 1 1 d . . . . .

loop_
_atom_site_aniso_label
_atom_site_aniso_U_11
_atom_site_aniso_U_22
_atom_site_aniso_U_33
_atom_site_aniso_U_23
_atom_site_aniso_U_13
_atom_site_aniso_U_12
N001 0.0222(5) 0.0533(7) 0.0198(5) -0.0009(4) 0.0020(4) -0.0059(5)
C002 0.0212(5) 0.0233(5) 0.0179(5) 0.0016(4) 0.0047(4) -0.0006(4)
C003 0.0254(6) 0.0203(5) 0.0224(5) 0.0013(4) -0.0006(4) -0.0012(4)
C004 0.0220(6) 0.0185(5) 0.0234(5) 0.0031(4) 0.0018(4) -0.0009(4)
C005 0.0221(6) 0.0250(6) 0.0283(6) -0.0045(5) 0.0046(4) 0.0032(4)
C006 0.0216(5) 0.0304(6) 0.0214(5) 0.0038(4) 0.0026(4) -0.0054(5)
C007 0.0235(6) 0.0336(6) 0.0205(5) 0.0008(4) 0.0009(4) -0.0026(5)
C008 0.0290(6) 0.0334(6) 0.0249(6) -0.0098(5) 0.0024(5) 0.0030(5)
C009 0.0301(6) 0.0364(7) 0.0287(6) 0.0046(5) 0.0101(5) -0.0028(5)
C00A 0.0288(6) 0.0325(7) 0.0281(6) -0.0023(5) 0.0004(5) 0.0066(5)
C00B 0.0283(6) 0.0306(6) 0.0305(6) 0.0052(5) -0.0048(5) -0.0050(5)
C00C 0.0280(6) 0.0398(7) 0.0283(6) -0.0094(5) 0.0039(5) -0.0039(5)
C00D 0.0220(6) 0.0304(6) 0.0442(7) 0.0000(5) -0.0013(5) 0.0023(5)
C00E 0.0304(7) 0.0366(7) 0.0372(7) -0.0149(6) 0.0042(5) 0.0074(5)
C00F 0.0253(6) 0.0319(7) 0.0457(7) -0.0079(6) 0.0027(5) 0.0073(5)
C00G 0.0341(7) 0.0347(7) 0.0352(7) 0.0018(5) -0.0053(5) -0.0088(5)
C00H 0.0296(7) 0.1164(17) 0.0258(7) -0.0021(8) 0.0038(6) -0.0138(8)

loop_
_atom_type_symbol
_atom_type_description
_atom_type_scat_dispersion_real
_atom_type_scat_dispersion_imag
_atom_type_scat_source
C C 0.0181 0.0091 'International Tables Vol C Tables 4.2.6.8 and 6.1.1.4'
H H 0.0000 0.0000 'International Tables Vol C Tables 4.2.6.8 and 6.1.1.4'
N N 0.0311 0.0180 'International Tables Vol C Tables 4.2.6.8 and 6.1.1.4'

loop_
_exptl_crystal_face_index_h
_exptl_crystal_face_index_k
_exptl_crystal_face_index_l
_exptl_crystal_face_perp_dist
0 -1 5 0.1257
-5 6 1 0.1231
-5 6 -1 0.1207
2 0 -5 0.1473
5 -6 1 0.1180
-2 -12 0 0.0112
2 12 0 0.0655

loop_
_geom_angle_atom_site_label_1
_geom_angle_atom_site_label_2
_geom_angle_atom_site_label_3
_geom_angle
_geom_angle_site_symmetry_1
_geom_angle_site_symmetry_3
_geom_angle_publ_flag
C00H N001 C002 178.87(16) . . ?
N001 C002 C003 108.84(9) . . ?
N001 C002 C004 109.03(9) . . ?
C004 C002 C003 112.08(9) . . ?
C007 C003 C002 113.35(9) . . ?
C008 C003 C002 108.64(9) . . ?
C008 C003 C007 114.29(9) . . ?
C002 C004 C005 111.67(9) . . ?
C006 C004 C002 116.36(9) . . ?
C006 C004 C005 109.79(9) . . ?
C009 C005 C004 111.48(9) . . ?
C009 C005 C00E 110.31(10) . . ?
C009 C005 C00F 110.28(10) . . ?
C00E C005 C004 108.09(10) . . ?
C00E C005 C00F 109.29(10) . . ?
C00F C005 C004 107.30(10) . . ?
C00B C006 C004 112.48(10) . . ?
C00C C006 C004 125.24(11) . . ?
C00C C006 C00B 122.16(11) . . ?
C00A C007 C003 113.79(10) . . ?
C00A C007 C00G 110.04(10) . . ?
C00G C007 C003 111.24(10) . . ?
C00E C008 C003 111.11(10) . . ?
C006 C00B C00D 110.71(10) . . ?
C00B C00D C00F 110.85(10) . . ?
C008 C00E C005 113.66(10) . . ?
C00D C00F C005 114.01(10) . . ?

loop_
_geom_bond_atom_site_label_1
_geom_bond_atom_site_label_2
_geom_bond_distance
_geom_bond_site_symmetry_2
_geom_bond_publ_flag
N001 C002 1.4454(14) . ?
N001 C00H 1.1529(18) . ?
C002 C003 1.5420(15) . ?
C002 C004 1.5349(15) . ?
C003 C007 1.5401(16) . ?
C003 C008 1.5294(16) . ?
C004 C005 1.5570(15) . ?
C004 C006 1.5164(15) . ?
C005 C009 1.5294(17) . ?
C005 C00E 1.5354(17) . ?
C005 C00F 1.5409(17) . ?
C006 C00B 1.5073(17) . ?
C006 C00C 1.3225(18) . ?
C007 C00A 1.5229(17) . ?
C007 C00G 1.5298(17) . ?
C008 C00E 1.5279(18) . ?
C00B C00D 1.5264(18) . ?
C00D C00F 1.5283(18) . ?

loop_
_geom_torsion_atom_site_label_1
_geom_torsion_atom_site_label_2
_geom_torsion_atom_site_label_3
_geom_torsion_atom_site_label_4
_geom_torsion
_geom_torsion_site_symmetry_1
_geom_torsion_site_symmetry_2
_geom_torsion_site_symmetry_3
_geom_torsion_site_symmetry_4
_geom_torsion_publ_flag
N001 C002 C003 C007 -53.80(12) . . . . ?
N001 C002 C003 C008 178.00(9) . . . . ?
N001 C002 C004 C005 -178.14(9) . . . . ?
N001 C002 C004 C006 54.74(12) . . . . ?
C002 C003 C007 C00A -64.55(12) . . . . ?
C002 C003 C007 C00G 170.49(9) . . . . ?
C002 C003 C008 C00E -56.47(13) . . . . ?
C002 C004 C005 C009 -67.35(12) . . . . ?
C002 C004 C005 C00E 54.05(12) . . . . ?
C002 C004 C005 C00F 171.81(9) . . . . ?
C002 C004 C006 C00B -171.31(9) . . . . ?
C002 C004 C006 C00C 12.65(16) . . . . ?
C003 C002 C004 C005 -57.59(11) . . . . ?
C003 C002 C004 C006 175.30(9) . . . . ?
C003 C008 C00E C005 58.03(15) . . . . ?
C004 C002 C003 C007 -174.47(9) . . . . ?
C004 C002 C003 C008 57.33(12) . . . . ?
C004 C005 C00E C008 -54.94(14) . . . . ?
C004 C005 C00F C00D 56.10(14) . . . . ?
C004 C006 C00B C00D -57.25(13) . . . . ?
C005 C004 C006 C00B 60.65(12) . . . . ?
C005 C004 C006 C00C -115.39(13) . . . . ?
C006 C004 C005 C009 63.25(12) . . . . ?
C006 C004 C005 C00E -175.35(10) . . . . ?
C006 C004 C005 C00F -57.59(12) . . . . ?
C006 C00B C00D C00F 52.33(14) . . . . ?
C007 C003 C008 C00E 175.87(10) . . . . ?
C008 C003 C007 C00A 60.67(13) . . . . ?
C008 C003 C007 C00G -64.29(13) . . . . ?
C009 C005 C00E C008 67.17(14) . . . . ?
C009 C005 C00F C00D -65.49(14) . . . . ?
C00B C00D C00F C005 -54.22(15) . . . . ?
C00C C006 C00B C00D 118.93(13) . . . . ?
C00E C005 C00F C00D 173.08(11) . . . . ?
C00F C005 C00E C008 -171.42(11) . . . . ?

loop_
_exptl_oxdiff_crystal_face_indexfrac_h
_exptl_oxdiff_crystal_face_indexfrac_k
_exptl_oxdiff_crystal_face_indexfrac_l
_exptl_oxdiff_crystal_face_x
_exptl_oxdiff_crystal_face_y
_exptl_oxdiff_crystal_face_z
-0.3186 -1.3730 4.8635 -0.4976 0.0163 0.8673
-5.4599 5.9830 1.3020 0.8107 -0.0171 0.5853
-5.0960 6.2836 -0.7287 0.9779 -0.0229 0.2080
1.5044 -0.0074 -4.9209 0.2959 -0.0118 -0.9552
4.7292 -6.1181 1.4738 -0.9982 0.0242 -0.0542
-1.9229 -12.2274 0.1809 -0.1839 0.9829 -0.0092
2.0070 12.1710 -0.3130 0.1840 -0.9827 -0.0194
